data_4305080
loop_
_publ_author_name
'Eamonn Conrad'
'Neil Burford'
'Robert McDonald'
'Michael J. Ferguson'

_publ_section_title
;
Phosphinoarsonium and Diarsonium Cations from Chloride-Abstraction-Induced
Pnictogen Coupling
;
_journal_name_full 'Inorganic Chemistry'
_journal_page_first 2952
_journal_page_last 2954
_journal_paper_doi 10.1021/ic800287e
_journal_volume 47
_journal_year 2008
_chemical_formula_sum 'C16 H19 As F3 O3 P S'
_chemical_formula_weight 454.26
_chemical_name_systematic
;
 ?
;
_space_group_IT_number 14
_symmetry_cell_setting monoclinic
_symmetry_space_group_name_Hall '-P 2ybc'
_symmetry_space_group_name_H-M 'P 1 21/c 1'
_atom_sites_solution_hydrogens geom
_atom_sites_solution_primary direct
_atom_sites_solution_secondary difmap
_audit_creation_method SHELXL-97
_cell_angle_alpha 90.00
_cell_angle_beta 96.4800(10)
_cell_angle_gamma 90.00
_cell_formula_units_Z 4
_cell_length_a 11.7585(8)
_cell_length_b 12.8289(9)
_cell_length_c 12.9423(9)
_cell_measurement_reflns_used 7932
_cell_measurement_temperature 193(2)
_cell_measurement_theta_max 27.21
_cell_measurement_theta_min 2.24
_cell_volume 1939.9(2)
_computing_cell_refinement 'Bruker SAINT (Bruker, 1997)'
_computing_data_collection 'Bruker SMART (Bruker, 1997)'
_computing_data_reduction 'Bruker SAINT (Bruker, 1997)'
_computing_molecular_graphics 'Bruker SHELXTL (Bruker, 1997)'
_computing_publication_material 'Bruker SHELXTL (Bruker, 1997)'
_computing_structure_refinement 'SHELXL-97 (Sheldrick, 1997)'
_computing_structure_solution 'SIR97 (Altomare et al., 1999)'
_diffrn_ambient_temperature 193(2)
_diffrn_detector_area_resol_mean 8.192
_diffrn_measured_fraction_theta_full 0.998
_diffrn_measured_fraction_theta_max 0.998
_diffrn_measurement_device_type 'Bruker PLATFORM diffractometer/SMART 1000 CCD area detector'
_diffrn_measurement_method '\w scans'
_diffrn_radiation_monochromator graphite
_diffrn_radiation_source 'fine-focus sealed tube'
_diffrn_radiation_type MoK\a
_diffrn_radiation_wavelength 0.71073
_diffrn_reflns_av_R_equivalents 0.0262
_diffrn_reflns_av_sigmaI/netI 0.0228
_diffrn_reflns_limit_h_max 15
_diffrn_reflns_limit_h_min -15
_diffrn_reflns_limit_k_max 16
_diffrn_reflns_limit_k_min -16
_diffrn_reflns_limit_l_max 16
_diffrn_reflns_limit_l_min -16
_diffrn_reflns_number 16071
_diffrn_reflns_theta_full 27.49
_diffrn_reflns_theta_max 27.49
_diffrn_reflns_theta_min 1.74
_diffrn_standards_decay_% 0
_diffrn_standards_interval_time 0
_diffrn_standards_number 0
_exptl_absorpt_coefficient_mu 1.982
_exptl_absorpt_correction_T_max 0.6429
_exptl_absorpt_correction_T_min 0.5468
_exptl_absorpt_correction_type multi-scan
_exptl_absorpt_process_details 'SADABS (Sheldrick, 1996)'
_exptl_crystal_colour colourless
_exptl_crystal_density_diffrn 1.555
_exptl_crystal_density_method 'not measured'
_exptl_crystal_description fragment
_exptl_crystal_F_000 920
_exptl_crystal_size_max 0.32
_exptl_crystal_size_mid 0.26
_exptl_crystal_size_min 0.22
_refine_diff_density_max 0.631
_refine_diff_density_min -0.251
_refine_diff_density_rms 0.070
_refine_ls_extinction_method none
_refine_ls_goodness_of_fit_ref 1.044
_refine_ls_hydrogen_treatment constr
_refine_ls_matrix_type full
_refine_ls_number_parameters 298
_refine_ls_number_reflns 4449
_refine_ls_number_restraints 19
_refine_ls_restrained_S_all 1.043
_refine_ls_R_factor_all 0.0428
_refine_ls_R_factor_gt 0.0335
_refine_ls_shift/su_max 0.001
_refine_ls_shift/su_mean 0.000
_refine_ls_structure_factor_coef Fsqd
_refine_ls_weighting_details 'calc w=1/[\s^2^(Fo^2^)+(0.0496P)^2^+0.7515P] where P=(Fo^2^+2Fc^2^)/3'
_refine_ls_weighting_scheme calc
_refine_ls_wR_factor_gt 0.0838
_refine_ls_wR_factor_ref 0.0889
_reflns_number_gt 3723
_reflns_number_total 4449
_reflns_threshold_expression I>2\s(I)
_cod_data_source_file ic800287e-file003_3.cif
_cod_data_source_block dal0793
_cod_depositor_comments
;
The following automatic conversions were performed:
'_symmetry_cell_setting' value 'Monoclinic' changed to 'monoclinic'
according to '/home/saulius/struct/CIF-dictionaries/cif_core.dic'
dictionary named 'cif_core.dic' version 2.4.1 from 2010-06-29.

Automatic conversion script
Id: cif_fix_enum 1527 2010-12-29 10:47:43Z saulius 
;
_cod_database_code 4305080

loop_
_symmetry_equiv_pos_as_xyz
'x, y, z'
'-x, y+1/2, -z+1/2'
'-x, -y, -z'
'x, -y-1/2, z-1/2'

loop_
_atom_site_label
_atom_site_type_symbol
_atom_site_fract_x
_atom_site_fract_y
_atom_site_fract_z
_atom_site_U_iso_or_equiv
_atom_site_adp_type
_atom_site_occupancy
_atom_site_symmetry_multiplicity
_atom_site_calc_flag
_atom_site_refinement_flags
_atom_site_disorder_assembly
_atom_site_disorder_group
As As 0.373769(19) 0.214706(18) 0.478341(18) 0.03811(9) Uani 1 1 d . . .
P P 0.22375(5) 0.24447(5) 0.34881(5) 0.03971(14) Uani 1 1 d . . .
C1 C 0.3444(2) 0.0940(2) 0.5574(2) 0.0569(7) Uani 1 1 d . . .
H1A H 0.4085 0.0825 0.6115 0.068 Uiso 1 1 calc R . .
H1B H 0.3356 0.0332 0.5115 0.068 Uiso 1 1 calc R . .
H1C H 0.2739 0.1044 0.5900 0.068 Uiso 1 1 calc R . .
C2 C 0.4011(3) 0.3278(2) 0.5743(3) 0.0712(9) Uani 1 1 d . . .
H2A H 0.4654 0.3103 0.6264 0.085 Uiso 1 1 calc R . .
H2B H 0.3325 0.3402 0.6090 0.085 Uiso 1 1 calc R . .
H2C H 0.4196 0.3907 0.5368 0.085 Uiso 1 1 calc R . .
C3 C 0.5103(2) 0.1928(3) 0.4153(3) 0.0681(9) Uani 1 1 d . . .
H3A H 0.5741 0.1802 0.4694 0.082 Uiso 1 1 calc R . .
H3B H 0.5266 0.2547 0.3751 0.082 Uiso 1 1 calc R . .
H3C H 0.5005 0.1323 0.3690 0.082 Uiso 1 1 calc R . .
C11 C 0.10572(19) 0.19921(17) 0.41709(19) 0.0395(5) Uani 1 1 d . . .
C12 C 0.0879(2) 0.2271(2) 0.5189(2) 0.0485(6) Uani 1 1 d . . .
H12 H 0.1405 0.2722 0.5579 0.058 Uiso 1 1 calc R . .
C13 C -0.0053(2) 0.1896(2) 0.5625(3) 0.0568(7) Uani 1 1 d . . .
H13 H -0.0160 0.2081 0.6318 0.068 Uiso 1 1 calc R . .
C14 C -0.0832(2) 0.1253(2) 0.5062(3) 0.0648(8) Uani 1 1 d . . .
H14 H -0.1481 0.1005 0.5363 0.078 Uiso 1 1 calc R . .
C15 C -0.0670(2) 0.0970(2) 0.4062(3) 0.0652(8) Uani 1 1 d . . .
H15 H -0.1207 0.0527 0.3674 0.078 Uiso 1 1 calc R . .
C16 C 0.0276(2) 0.1332(2) 0.3620(2) 0.0499(6) Uani 1 1 d . . .
H16 H 0.0390 0.1125 0.2934 0.060 Uiso 1 1 calc R . .
C21 C 0.21716(19) 0.38671(19) 0.35941(17) 0.0391(5) Uani 1 1 d . . .
C22 C 0.1231(2) 0.4411(2) 0.38712(19) 0.0441(5) Uani 1 1 d . . .
H22 H 0.0588 0.4039 0.4062 0.053 Uiso 1 1 calc R . .
C23 C 0.1223(3) 0.5487(2) 0.3872(2) 0.0535(6) Uani 1 1 d . . .
H23 H 0.0577 0.5848 0.4072 0.064 Uiso 1 1 calc R . .
C24 C 0.2135(3) 0.6043(2) 0.3585(2) 0.0583(7) Uani 1 1 d . . .
H24 H 0.2125 0.6783 0.3591 0.070 Uiso 1 1 calc R . .
C25 C 0.3068(3) 0.5512(2) 0.3288(2) 0.0589(7) Uani 1 1 d . . .
H25 H 0.3699 0.5891 0.3082 0.071 Uiso 1 1 calc R . .
C26 C 0.3093(2) 0.4435(2) 0.32889(19) 0.0486(6) Uani 1 1 d . . .
H26 H 0.3738 0.4079 0.3081 0.058 Uiso 1 1 calc R . .
S1A S 0.3512(3) 0.5801(2) 0.7762(2) 0.0443(7) Uani 0.70 1 d PD A 1
F1A F 0.2418(4) 0.6629(4) 0.6131(3) 0.0992(14) Uani 0.70 1 d PD A 1
F2A F 0.1876(3) 0.5086(3) 0.6433(3) 0.0717(12) Uani 0.70 1 d PD A 1
F3A F 0.1388(2) 0.6383(3) 0.7320(3) 0.0967(12) Uani 0.70 1 d PD A 1
O1A O 0.3096(3) 0.5086(3) 0.8513(3) 0.0915(12) Uani 0.70 1 d PD A 1
O2A O 0.3743(4) 0.6799(3) 0.8187(3) 0.0874(15) Uani 0.70 1 d PD A 1
O3A O 0.4307(2) 0.5396(3) 0.7185(3) 0.0858(11) Uani 0.70 1 d PD A 1
C10A C 0.2227(4) 0.5996(5) 0.6870(3) 0.0491(11) Uani 0.70 1 d PD A 1
S1B S 0.3546(6) 0.5859(5) 0.7908(4) 0.0426(17) Uani 0.30 1 d PD B 2
F1B F 0.1944(9) 0.5124(10) 0.6590(8) 0.200(10) Uani 0.30 1 d PD B 2
F2B F 0.2047(10) 0.6780(8) 0.6589(8) 0.135(6) Uani 0.30 1 d PD B 2
F3B F 0.3251(8) 0.5840(7) 0.5884(4) 0.126(4) Uani 0.30 1 d PD B 2
O1B O 0.4355(6) 0.6699(5) 0.7775(6) 0.085(3) Uani 0.30 1 d PD B 2
O2B O 0.4053(7) 0.4867(4) 0.7925(5) 0.082(3) Uani 0.30 1 d PD B 2
O3B O 0.2827(8) 0.6048(8) 0.8644(5) 0.133(5) Uani 0.30 1 d PD B 2
C10B C 0.2657(6) 0.5894(7) 0.6670(5) 0.076(5) Uani 0.30 1 d PD B 2

loop_
_atom_site_aniso_label
_atom_site_aniso_U_11
_atom_site_aniso_U_22
_atom_site_aniso_U_33
_atom_site_aniso_U_23
_atom_site_aniso_U_13
_atom_site_aniso_U_12
As 0.03342(13) 0.03944(14) 0.04087(14) -0.00354(9) 0.00153(9) -0.00070(9)
P 0.0342(3) 0.0497(3) 0.0351(3) -0.0058(2) 0.0038(2) -0.0019(2)
C1 0.0527(15) 0.0545(16) 0.0621(17) 0.0119(13) 0.0011(13) -0.0040(12)
C2 0.076(2) 0.0519(16) 0.077(2) -0.0210(15) -0.0294(17) 0.0046(15)
C3 0.0368(14) 0.100(2) 0.0693(19) 0.0151(17) 0.0141(13) 0.0076(14)
C11 0.0321(11) 0.0378(12) 0.0483(13) 0.0019(9) 0.0037(9) 0.0004(8)
C12 0.0428(13) 0.0479(14) 0.0564(15) -0.0017(11) 0.0126(11) -0.0026(10)
C13 0.0520(16) 0.0519(15) 0.0702(18) 0.0118(13) 0.0234(14) 0.0053(12)
C14 0.0423(14) 0.0578(17) 0.096(2) 0.0299(17) 0.0154(15) -0.0014(12)
C15 0.0454(15) 0.0557(17) 0.090(2) 0.0191(15) -0.0117(15) -0.0145(13)
C16 0.0439(13) 0.0460(14) 0.0570(15) 0.0058(11) -0.0075(11) -0.0040(11)
C21 0.0363(11) 0.0494(13) 0.0308(10) 0.0039(9) 0.0007(9) -0.0036(9)
C22 0.0406(12) 0.0496(13) 0.0424(12) 0.0044(10) 0.0064(10) 0.0004(10)
C23 0.0627(17) 0.0509(15) 0.0468(14) 0.0066(11) 0.0060(12) 0.0067(12)
C24 0.0703(19) 0.0495(15) 0.0526(15) 0.0096(12) -0.0043(13) -0.0056(13)
C25 0.0545(16) 0.0653(18) 0.0541(16) 0.0199(13) -0.0061(13) -0.0215(14)
C26 0.0386(12) 0.0638(16) 0.0429(13) 0.0106(11) 0.0028(10) -0.0044(11)
S1A 0.0399(10) 0.0376(10) 0.0537(12) -0.0007(8) -0.0025(9) -0.0004(7)
F1A 0.118(3) 0.106(4) 0.066(2) 0.030(2) -0.021(2) -0.003(3)
F2A 0.058(2) 0.082(3) 0.0717(19) -0.0296(19) -0.0079(15) -0.0101(19)
F3A 0.0480(15) 0.150(3) 0.089(2) -0.041(2) -0.0047(14) 0.0356(17)
O1A 0.076(2) 0.107(3) 0.090(3) 0.054(2) 0.0033(19) -0.001(2)
O2A 0.088(3) 0.055(2) 0.106(3) -0.036(2) -0.048(2) 0.008(2)
O3A 0.0359(15) 0.125(3) 0.098(3) -0.038(2) 0.0144(16) 0.0069(18)
C10A 0.039(2) 0.065(3) 0.041(2) -0.0110(19) -0.0024(18) 0.003(2)
S1B 0.041(3) 0.067(4) 0.0217(13) 0.0055(14) 0.0094(12) 0.014(2)
F1B 0.115(12) 0.139(16) 0.32(2) -0.018(15) -0.103(12) -0.040(11)
F2B 0.157(12) 0.115(8) 0.120(10) -0.010(8) -0.041(9) 0.111(9)
F3B 0.203(11) 0.125(8) 0.045(4) -0.003(4) -0.002(5) -0.037(8)
O1B 0.078(6) 0.069(6) 0.103(7) 0.028(5) -0.020(5) -0.024(5)
O2B 0.117(7) 0.050(4) 0.073(5) 0.006(4) -0.020(5) 0.034(4)
O3B 0.214(14) 0.130(10) 0.070(6) 0.024(6) 0.077(8) 0.047(10)
C10B 0.063(9) 0.054(7) 0.107(13) 0.013(8) -0.007(8) 0.008(7)

loop_
_atom_type_symbol
_atom_type_description
_atom_type_scat_dispersion_real
_atom_type_scat_dispersion_imag
_atom_type_scat_source
C C 0.0033 0.0016 'International Tables Vol C Tables 4.2.6.8 and 6.1.1.4'
H H 0.0000 0.0000 'International Tables Vol C Tables 4.2.6.8 and 6.1.1.4'
O O 0.0106 0.0060 'International Tables Vol C Tables 4.2.6.8 and 6.1.1.4'
F F 0.0171 0.0103 'International Tables Vol C Tables 4.2.6.8 and 6.1.1.4'
P P 0.1023 0.0942 'International Tables Vol C Tables 4.2.6.8 and 6.1.1.4'
S S 0.1246 0.1234 'International Tables Vol C Tables 4.2.6.8 and 6.1.1.4'
As As 0.0499 2.0058 'International Tables Vol C Tables 4.2.6.8 and 6.1.1.4'

loop_
_geom_angle_atom_site_label_1
_geom_angle_atom_site_label_2
_geom_angle_atom_site_label_3
_geom_angle
_geom_angle_site_symmetry_1
_geom_angle_site_symmetry_3
_geom_angle_publ_flag
C3 As C1 108.84(14) . . ?
C3 As C2 107.59(16) . . ?
C1 As C2 107.09(15) . . ?
C3 As P 108.88(10) . . ?
C1 As P 110.58(9) . . ?
C2 As P 113.72(10) . . ?
C11 P C21 103.89(10) . . ?
C11 P As 98.94(8) . . ?
C21 P As 98.32(7) . . ?
C16 C11 C12 118.5(2) . . ?
C16 C11 P 116.2(2) . . ?
C12 C11 P 125.23(19) . . ?
C13 C12 C11 120.5(3) . . ?
C12 C13 C14 120.3(3) . . ?
C13 C14 C15 120.0(3) . . ?
C14 C15 C16 120.1(3) . . ?
C11 C16 C15 120.5(3) . . ?
C22 C21 C26 118.4(2) . . ?
C22 C21 P 124.15(18) . . ?
C26 C21 P 117.20(19) . . ?
C23 C22 C21 120.6(2) . . ?
C24 C23 C22 120.8(3) . . ?
C23 C24 C25 119.3(3) . . ?
C24 C25 C26 120.6(3) . . ?
C25 C26 C21 120.3(3) . . ?
O3A S1A O2A 116.5(4) . . ?
O3A S1A O1A 115.3(3) . . ?
O2A S1A O1A 112.1(4) . . ?
O3A S1A C10A 106.1(3) . . ?
O2A S1A C10A 103.5(3) . . ?
O1A S1A C10A 101.2(3) . . ?
F1A C10A F3A 107.2(5) . . ?
F1A C10A F2A 107.8(4) . . ?
F3A C10A F2A 107.9(4) . . ?
F1A C10A S1A 110.9(4) . . ?
F3A C10A S1A 112.8(3) . . ?
F2A C10A S1A 110.0(4) . . ?
O3B S1B O2B 116.5(5) . . ?
O3B S1B O1B 114.5(4) . . ?
O2B S1B O1B 112.9(4) . . ?
O3B S1B C10B 105.8(3) . . ?
O2B S1B C10B 103.7(4) . . ?
O1B S1B C10B 101.3(4) . . ?
F1B C10B F3B 107.3(6) . . ?
F1B C10B F2B 107.7(4) . . ?
F3B C10B F2B 108.3(5) . . ?
F1B C10B S1B 110.9(5) . . ?
F3B C10B S1B 112.6(4) . . ?
F2B C10B S1B 109.8(5) . . ?

loop_
_geom_bond_atom_site_label_1
_geom_bond_atom_site_label_2
_geom_bond_distance
_geom_bond_site_symmetry_2
_geom_bond_publ_flag
As C3 1.902(3) . ?
As C1 1.909(3) . ?
As C2 1.913(3) . ?
As P 2.3239(7) . ?
P C11 1.822(2) . ?
P C21 1.832(3) . ?
C11 C16 1.386(3) . ?
C11 C12 1.403(4) . ?
C12 C13 1.374(4) . ?
C13 C14 1.378(5) . ?
C14 C15 1.379(5) . ?
C15 C16 1.387(4) . ?
C21 C22 1.388(3) . ?
C21 C26 1.399(3) . ?
C22 C23 1.381(4) . ?
C23 C24 1.374(4) . ?
C24 C25 1.381(4) . ?
C25 C26 1.382(4) . ?
S1A O3A 1.363(5) . ?
S1A O2A 1.408(4) . ?
S1A O1A 1.460(5) . ?
S1A C10A 1.813(4) . ?
F1A C10A 1.293(8) . ?
F2A C10A 1.342(7) . ?
F3A C10A 1.300(5) . ?
S1B O3B 1.365(6) . ?
S1B O2B 1.406(5) . ?
S1B O1B 1.460(5) . ?
S1B C10B 1.812(4) . ?
F1B C10B 1.293(8) . ?
F2B C10B 1.342(7) . ?
F3B C10B 1.299(5) . ?

loop_
_geom_torsion_atom_site_label_1
_geom_torsion_atom_site_label_2
_geom_torsion_atom_site_label_3
_geom_torsion_atom_site_label_4
_geom_torsion
_geom_torsion_site_symmetry_1
_geom_torsion_site_symmetry_2
_geom_torsion_site_symmetry_3
_geom_torsion_site_symmetry_4
_geom_torsion_publ_flag
C3 As P C11 153.50(14) . . . . ?
C1 As P C11 33.97(13) . . . . ?
C2 As P C11 -86.55(15) . . . . ?
C3 As P C21 -100.92(14) . . . . ?
C1 As P C21 139.54(12) . . . . ?
C2 As P C21 19.02(15) . . . . ?
C21 P C11 C16 125.85(19) . . . . ?
As P C11 C16 -133.21(17) . . . . ?
C21 P C11 C12 -53.2(2) . . . . ?
As P C11 C12 47.7(2) . . . . ?
C16 C11 C12 C13 -0.1(4) . . . . ?
P C11 C12 C13 179.0(2) . . . . ?
C11 C12 C13 C14 -0.9(4) . . . . ?
C12 C13 C14 C15 1.0(4) . . . . ?
C13 C14 C15 C16 0.0(4) . . . . ?
C12 C11 C16 C15 1.1(4) . . . . ?
P C11 C16 C15 -178.1(2) . . . . ?
C14 C15 C16 C11 -1.0(4) . . . . ?
C11 P C21 C22 -16.0(2) . . . . ?
As P C21 C22 -117.40(19) . . . . ?
C11 P C21 C26 169.70(18) . . . . ?
As P C21 C26 68.28(18) . . . . ?
C26 C21 C22 C23 -1.7(4) . . . . ?
P C21 C22 C23 -176.0(2) . . . . ?
C21 C22 C23 C24 0.9(4) . . . . ?
C22 C23 C24 C25 0.3(4) . . . . ?
C23 C24 C25 C26 -0.7(4) . . . . ?
C24 C25 C26 C21 -0.2(4) . . . . ?
C22 C21 C26 C25 1.4(4) . . . . ?
P C21 C26 C25 176.1(2) . . . . ?
O3A S1A C10A F1A -59.8(5) . . . . ?
O2A S1A C10A F1A 63.4(5) . . . . ?
O1A S1A C10A F1A 179.5(4) . . . . ?
O3A S1A C10A F3A 180.0(5) . . . . ?
O2A S1A C10A F3A -56.9(6) . . . . ?
O1A S1A C10A F3A 59.3(6) . . . . ?
O3A S1A C10A F2A 59.4(5) . . . . ?
O2A S1A C10A F2A -177.5(4) . . . . ?
O1A S1A C10A F2A -61.3(5) . . . . ?
O3B S1B C10B F1B -66.9(9) . . . . ?
O2B S1B C10B F1B 56.2(9) . . . . ?
O1B S1B C10B F1B 173.4(8) . . . . ?
O3B S1B C10B F3B 172.9(7) . . . . ?
O2B S1B C10B F3B -64.0(8) . . . . ?
O1B S1B C10B F3B 53.1(8) . . . . ?
O3B S1B C10B F2B 52.0(7) . . . . ?
O2B S1B C10B F2B 175.1(7) . . . . ?
O1B S1B C10B F2B -67.7(7) . . . . ?
